data_1577332
loop_
_publ_author_name
'Arvidson, Jacob'
'Shaikh, Saad'
'Tanaka, Masahiro'
'Pawale, Tejal'
'Dawson, Andrew'
'Li, Xiao'
'Nesterov, Vladimir'
'Kobori, Yasuhiro'
'Das, Somnath'
'Wang, Hong'

_publ_section_title
;
 Linearly Acenaphthylene-Fused Pentacene Exhibiting Efficient Singlet
 Fission
;
_journal_name_full 'Chemical Science'
_journal_paper_doi 10.1039/D5SC08246C
_journal_year 2026
_chemical_formula_moiety 'C54 H58 Si2'
_chemical_formula_sum 'C54 H58 Si2'
_chemical_formula_weight 763.18
_space_group_crystal_system triclinic
_space_group_IT_number 2
_space_group_name_Hall '-P 1'
_space_group_name_H-M_alt 'P -1'
_atom_sites_solution_hydrogens geom
_atom_sites_solution_primary dual
_audit_creation_date 2023-10-11
_audit_creation_method
;
Olex2 1.5-ac5-024
(compiled 2022.04.12 svn.rca3783a0 for Rigaku Oxford Diffraction, GUI svn.r6498)
;
_audit_update_record
;
2025-05-10 deposited with the CCDC.	2026-05-28 downloaded from the CCDC.
;
_cell_angle_alpha 89.4420(10)
_cell_angle_beta 85.3650(10)
_cell_angle_gamma 79.8720(10)
_cell_formula_units_Z 2
_cell_length_a 8.37650(10)
_cell_length_b 14.9634(2)
_cell_length_c 17.9969(2)
_cell_measurement_reflns_used 22129
_cell_measurement_temperature 102(3)
_cell_measurement_theta_max 79.9940
_cell_measurement_theta_min 2.5080
_cell_volume 2213.31(5)
_computing_cell_refinement 'CrysAlisPro 1.171.43.91a (Rigaku OD, 2023)'
_computing_data_collection 'CrysAlisPro 1.171.43.91a (Rigaku OD, 2023)'
_computing_data_reduction 'CrysAlisPro 1.171.43.91a (Rigaku OD, 2023)'
_computing_molecular_graphics 'Olex2 1.5-ac5-024 (Dolomanov et al., 2009)'
_computing_publication_material 'Olex2 1.5-ac5-024 (Dolomanov et al., 2009)'
_computing_structure_refinement 'SHELXL 2018/3 (Sheldrick, 2015)'
_computing_structure_solution 'SHELXT  (Sheldrick, 2015)'
_diffrn_ambient_environment N~2~
_diffrn_ambient_temperature 102(3)
_diffrn_detector 'Hybrid Pixel Array Detector'
_diffrn_detector_area_resol_mean 10.0000
_diffrn_detector_type HyPix
_diffrn_measured_fraction_theta_full 0.998
_diffrn_measured_fraction_theta_max 0.988
_diffrn_measurement_details
;
List of Runs (angles in degrees, time in seconds):

  # Type    Start    End  Width  t~exp~   \w     \q     \k     \f   Frames
#--------------------------------------------------------------------------
  1  \w    -90.00 -14.00   0.50    3.00    --  -47.07 129.00  -9.00  152
  2  \w    -99.00 -21.00   0.50    3.00    --  -47.07 141.00 162.00  156
  3  \w   -120.00 -62.00   0.50    3.00    --  -47.07-141.00 104.00  116
  4  \w   -119.00 -70.00   0.50    3.00    --  -47.07-129.00 -83.00   98
  5  \w     42.00 105.00   0.50    3.00    --   47.07-141.00 104.00  126
  6  \w     36.00  97.00   0.50    3.00    --   47.07-129.00 -83.00  122
  7  \w   -156.00 -62.00   0.50   10.00    --  -91.75-141.00 104.00  188
  8  \w    -80.00 -54.00   0.50   10.00    --  -91.75 129.00  -9.00   52
  9  \w    -84.00 -59.00   0.50   10.00    --  -91.75 141.00 162.00   50
 10  \w   -141.00-116.00   0.50   10.00    --  -91.75-129.00 -83.00   50
 11  \w     90.00 115.00   0.50   10.00    --  113.25-129.00 -83.00   50
 12  \w    104.00 129.00   0.50   10.00    --  113.25 141.00 162.00   50
 13  \w     93.00 124.00   0.50   10.00    --  113.25-141.00 104.00   62
 14  \w    114.00 140.00   0.50   10.00    --  113.25 129.00  -9.00   52
 15  \w   -116.00 -79.00   0.50    3.00    --  -47.07-125.00 -90.00   74
 16  \w   -111.00 -86.00   0.50    3.00    --  -47.07 -77.00  60.00   50
 17  \w   -119.00 -85.00   0.50    3.00    --  -47.07 -77.00-180.00   68
 18  \w   -120.00 -85.00   0.50    3.00    --  -47.07 -77.00 120.00   70
 19  \w   -120.00 -87.00   0.50    3.00    --  -47.07 -77.00 -90.00   66
 20  \w   -118.00 -85.00   0.50    3.00    --  -47.07 -77.00-150.00   66
 21  \w   -112.00 -86.00   0.50    3.00    --  -47.07 -77.00  30.00   52
 22  \w   -118.00 -92.00   0.50    3.00    --  -47.07 -77.00 -30.00   52
 23  \w    -16.00  15.00   0.50    3.00    --   47.07 -19.00-180.00   62
 24  \w    -44.00 -18.00   0.50   10.00    --  -91.75  30.00-180.00   52
 25  \w    -43.00 -18.00   0.50   10.00    --  -91.75  30.00   0.00   50
 26  \w   -163.00-123.00   0.50   10.00    --  -91.75 -53.00 -20.37   80
 27  \w   -115.00 -79.00   0.50   10.00    --  -91.75 -53.00 -20.37   72
 28  \w     91.00 178.00   0.50   10.00    --  113.25  77.00   0.00  174
 29  \w    142.00 173.00   0.50   10.00    --  113.25  45.00 120.00   62
 30  \w     42.00  73.00   0.50   10.00    --  113.25 -77.00  60.00   62
 31  \w     65.00  96.00   0.50   10.00    --  113.25 -94.00 150.00   62
 32  \w     87.00 112.00   0.50   10.00    --  113.25-125.00 -30.00   50
 33  \w     63.00  91.00   0.50   10.00    --  113.25 -77.00 150.00   56
 34  \w     42.00  71.00   0.50   10.00    --  113.25 -77.00  90.00   58
 35  \w     52.00  77.00   0.50   10.00    --  113.25-125.00 -30.00   50
 36  \w     73.00 112.00   0.50   10.00    --  113.25-125.00 120.00   78
 37  \w     76.00 107.00   0.50   10.00    --  113.25 -94.00  60.00   62
 38  \w    140.00 178.00   0.50   10.00    --  113.25  45.00-150.00   76
 39  \w     41.00  75.00   0.50   10.00    --  113.25 -77.00-180.00   68
 40  \w     47.00  75.00   0.50   10.00    --  113.25 -94.00 -90.00   56
 41  \w    120.00 146.00   0.50   10.00    --  113.25  45.00  60.00   52
 42  \w     77.00 112.00   0.50   10.00    --  113.25-125.00   0.00   70
 43  \w    119.00 145.00   0.50   10.00    --  113.25  61.00 120.00   52
 44  \w    136.00 175.00   0.50   10.00    --  113.25 125.00 120.00   78
 45  \w     44.00  93.00   0.50   10.00    --  113.25 -77.00-120.00   98
 46  \w     42.00  67.00   0.50   10.00    --  113.25 -94.00-180.00   50
 47  \w    126.00 178.00   0.50   10.00    --  113.25  45.00 -60.00  104
 48  \w    116.00 146.00   0.50   10.00    --  113.25  61.00 -30.00   60
 49  \w    136.00 162.00   0.50   10.00    --  113.25  61.00 150.00   52
 50  \w     44.00 102.00   0.50   10.00    --  113.25-125.00  90.00  116
 51  \w     73.00 104.00   0.50   10.00    --  113.25 -94.00-150.00   62
 52  \w     70.00 111.00   0.50   10.00    --  113.25-125.00  30.00   82
 53  \w    115.00 157.00   0.50   10.00    --  113.25  45.00  90.00   84
 54  \w    117.00 160.00   0.50   10.00    --  113.25  30.00 -30.00   86
 55  \w     98.00 153.00   0.50   10.00    --  113.25  61.00  60.00  110
 56  \w     82.00 107.00   0.50   10.00    --  113.25 -94.00-180.00   50
 57  \w     80.00 106.00   0.50   10.00    --  113.25 -94.00-120.00   52
 58  \w    122.00 162.00   0.50   10.00    --  113.25  45.00   0.00   80
 59  \w    103.00 170.00   0.50   10.00    --  113.25  15.00 -60.00  134
 60  \w     48.00  74.00   0.50   10.00    --  113.25 -94.00  60.00   52
 61  \w    139.00 165.00   0.50   10.00    --  113.25 125.00 -30.00   52
 62  \w    107.00 134.00   0.50   10.00    --  113.25  45.00-150.00   54
 63  \w    106.00 137.00   0.50   10.00    --  113.25 -80.00  98.42   62
 64  \w    136.00 162.00   0.50   10.00    --  113.25 125.00 -60.00   52
 65  \w    127.00 153.00   0.50   10.00    --  113.25 125.00  30.00   52
 66  \w     43.00 101.00   0.50   10.00    --  113.25 -80.00  98.42  116
 67  \w    136.00 171.00   0.50   10.00    --  113.25  30.00-120.00   70
 68  \w     82.00 107.00   0.50   10.00    --  113.25 -94.00 -90.00   50
 69  \w     82.00 107.00   0.50   10.00    --  113.25 -94.00 -30.00   50
 70  \w     68.00 112.00   0.50   10.00    --  113.25-125.00 -90.00   88
 71  \w    102.00 132.00   0.50   10.00    --  113.25  45.00  30.00   60
 72  \w    144.00 177.00   0.50   10.00    --  113.25  45.00  30.00   66
 73  \w     44.00  81.00   0.50   10.00    --  113.25 -77.00 -30.00   74
 74  \w     52.00  90.00   0.50   10.00    --  113.25 -81.00 141.73   76
 75  \w     93.00 174.00   0.50   10.00    --  113.25  77.00 -30.00  162
 76  \w    130.00 160.00   0.50   10.00    --  113.25 125.00 150.00   60
 77  \w     43.00  93.00   0.50   10.00    --  113.25-125.00 150.00  100
 78  \w     78.00 112.00   0.50   10.00    --  113.25-125.00  60.00   68
 79  \w    111.00 137.00   0.50   10.00    --  113.25 -81.00 141.73   52
 80  \w     77.00 103.00   0.50   10.00    --  113.25 -94.00   0.00   52
 81  \w     76.00 107.00   0.50   10.00    --  113.25 -94.00  90.00   62
 82  \w    105.00 137.00   0.50   10.00    --  113.25  45.00 -30.00   64
 83  \w    106.00 131.00   0.50   10.00    --  113.25  30.00-180.00   50
 84  \w     96.00 128.00   0.50   10.00    --  113.25  61.00  30.00   64
 85  \w     41.00  96.00   0.50   10.00    --  113.25 -77.00 -60.00  110
 86  \w    119.00 154.00   0.50   10.00    --  113.25 125.00-120.00   70
 87  \w    139.00 164.00   0.50   10.00    --  113.25 125.00   0.00   50
 88  \w    138.00 163.00   0.50   10.00    --  113.25  77.00-180.00   50
 89  \w     90.00 130.00   0.50   10.00    --  113.25  77.00 120.00   80
 90  \w     94.00 138.00   0.50   10.00    --  113.25  77.00 150.00   88
 91  \w     55.00  92.00   0.50   10.00    --  113.25 -77.00 -90.00   74
;
_diffrn_measurement_device 'four-circle diffractometer'
_diffrn_measurement_device_type 'XtaLAB Synergy, Dualflex, HyPix'
_diffrn_measurement_method '\w scans'
_diffrn_orient_matrix_type 'CrysAlisPro convention (1999,Acta A55,543-557)'
_diffrn_orient_matrix_UB_11 -0.0072360000
_diffrn_orient_matrix_UB_12 0.0759651000
_diffrn_orient_matrix_UB_13 -0.0586692000
_diffrn_orient_matrix_UB_21 -0.0392945000
_diffrn_orient_matrix_UB_22 0.0718846000
_diffrn_orient_matrix_UB_23 0.0625898000
_diffrn_orient_matrix_UB_31 0.1831239000
_diffrn_orient_matrix_UB_32 -0.0003746000
_diffrn_orient_matrix_UB_33 0.0040495000
_diffrn_radiation_monochromator mirror
_diffrn_radiation_probe x-ray
_diffrn_radiation_type 'Cu K\a'
_diffrn_radiation_wavelength 1.54184
_diffrn_reflns_av_R_equivalents 0.0421
_diffrn_reflns_av_unetI/netI 0.0346
_diffrn_reflns_Laue_measured_fraction_full 0.998
_diffrn_reflns_Laue_measured_fraction_max 0.988
_diffrn_reflns_limit_h_max 10
_diffrn_reflns_limit_h_min -7
_diffrn_reflns_limit_k_max 19
_diffrn_reflns_limit_k_min -19
_diffrn_reflns_limit_l_max 22
_diffrn_reflns_limit_l_min -23
_diffrn_reflns_number 48900
_diffrn_reflns_point_group_measured_fraction_full 0.998
_diffrn_reflns_point_group_measured_fraction_max 0.988
_diffrn_reflns_theta_full 67.684
_diffrn_reflns_theta_max 80.448
_diffrn_reflns_theta_min 2.463
_diffrn_source 'micro-focus sealed X-ray tube'
_diffrn_source_type 'PhotonJet (Cu) X-ray Source'
_exptl_absorpt_coefficient_mu 0.979
_exptl_absorpt_correction_T_max 1.00000
_exptl_absorpt_correction_T_min 0.59619
_exptl_absorpt_correction_type multi-scan
_exptl_absorpt_process_details
;
CrysAlisPro 1.171.43.91a (Rigaku Oxford Diffraction, 2023)
Empirical absorption correction using spherical harmonics,
implemented in SCALE3 ABSPACK scaling algorithm.
;
_exptl_crystal_colour 'metallic intense black'
_exptl_crystal_density_diffrn 1.145
_exptl_crystal_description plate
_exptl_crystal_F_000 820
_exptl_crystal_size_max 0.076
_exptl_crystal_size_mid 0.04
_exptl_crystal_size_min 0.02
_refine_diff_density_max 0.484
_refine_diff_density_min -0.377
_refine_diff_density_rms 0.047
_refine_ls_extinction_method none
_refine_ls_goodness_of_fit_ref 1.056
_refine_ls_hydrogen_treatment constr
_refine_ls_matrix_type full
_refine_ls_number_parameters 517
_refine_ls_number_reflns 9566
_refine_ls_number_restraints 9
_refine_ls_restrained_S_all 1.058
_refine_ls_R_factor_all 0.0517
_refine_ls_R_factor_gt 0.0465
_refine_ls_shift/su_max 0.001
_refine_ls_shift/su_mean 0.000
_refine_ls_structure_factor_coef Fsqd
_refine_ls_weighting_details 'w=1/[\s^2^(Fo^2^)+(0.0618P)^2^+0.9336P] where P=(Fo^2^+2Fc^2^)/3'
_refine_ls_weighting_scheme calc
_refine_ls_wR_factor_gt 0.1244
_refine_ls_wR_factor_ref 0.1282
_reflns_Friedel_coverage 0.000
_reflns_number_gt 8623
_reflns_number_total 9566
_reflns_threshold_expression 'I > 2\s(I)'
_cod_data_source_file d5sc08246c2.cif
_cod_data_source_block str1354lt100kcu34mm_auto
_cod_database_code 1577332
_shelx_shelxl_version_number 2018/3
_chemical_oxdiff_formula 'C54 H58 Si2'
_shelx_space_group_comment
;
The symmetry employed for this shelxl refinement is uniquely defined
by the following loop, which should always be used as a source of
symmetry information in preference to the above space-group names.
They are only intended as comments.
;
_shelx_estimated_absorpt_t_max 0.981
_shelx_estimated_absorpt_t_min 0.929
_olex2_refinement_description
;
1. Fixed Uiso
 At 1.2 times of:
  All C(H) groups
 At 1.5 times of:
  All C(H,H,H) groups
2. Restrained distances
 C46-C47
 1.54 with sigma of 0.01
 C46A-C47A
 1.54 with sigma of 0.01
 C46A-C48A
 1.54 with sigma of 0.01
 C46-C47 \\sim C46A-C47A
 with sigma of 0.02
 Si2-C46 \\sim Si2-C46A
 with sigma of 0.02
 C47-C48 \\sim C47A-C48A
 with sigma of 0.04
 Si2-C47 \\sim Si2-C47A
 with sigma of 0.04
 C46-C48 \\sim C46A-C48A
 with sigma of 0.02
 Si2-C48 \\sim Si2-C48A
 with sigma of 0.04
3. Uiso/Uaniso restraints and constraints
Uanis(C46) = Uanis(C47) = Uanis(C48) = Uanis(C46A) = Uanis(C47A) = Uanis(C48A)
4. Others
 Sof(C46A)=Sof(H46A)=Sof(C47A)=Sof(H47D)=Sof(H47E)=Sof(H47F)=Sof(C48A)=
 Sof(H48D)=Sof(H48E)=Sof(H48F)=1-FVAR(1)
 Sof(C46)=Sof(H46)=Sof(C47)=Sof(H47A)=Sof(H47B)=Sof(H47C)=Sof(C48)=Sof(H48A)=
 Sof(H48B)=Sof(H48C)=FVAR(1)
5.a Ternary CH refined with riding coordinates:
 C35(H35), C38(H38), C41(H41), C46(H46), C49(H49), C52(H52), C46A(H46A)
5.b Aromatic/amide H refined with riding coordinates:
 C3(H3), C5(H5), C8(H8), C9(H9), C10(H10), C12(H12), C13(H13), C14(H14),
 C18(H18), C20(H20), C24(H24), C26(H26), C27(H27), C28(H28), C29(H29), C31(H31)
5.c Idealised Me refined as rotating group:
 C36(H36A,H36B,H36C), C37(H37A,H37B,H37C), C39(H39A,H39B,H39C), C40(H40A,H40B,
 H40C), C42(H42A,H42B,H42C), C43(H43A,H43B,H43C), C47(H47A,H47B,H47C), C48(H48A,
 H48B,H48C), C50(H50A,H50B,H50C), C51(H51A,H51B,H51C), C53(H53A,H53B,H53C),
 C54(H54A,H54B,H54C), C47A(H47D,H47E,H47F), C48A(H48D,H48E,H48F)
;
_olex2_submission_special_instructions 'No special instructions were received'
_oxdiff_exptl_absorpt_empirical_details
;
Empirical correction (ABSPACK) includes:
- Absorption correction using spherical harmonics
- Frame scaling
;
_oxdiff_exptl_absorpt_empirical_full_max 1.772
_oxdiff_exptl_absorpt_empirical_full_min 0.627

loop_
_space_group_symop_operation_xyz
'x, y, z'
'-x, -y, -z'

loop_
_atom_site_label
_atom_site_type_symbol
_atom_site_fract_x
_atom_site_fract_y
_atom_site_fract_z
_atom_site_U_iso_or_equiv
_atom_site_adp_type
_atom_site_occupancy
_atom_site_site_symmetry_order
_atom_site_calc_flag
_atom_site_refinement_flags_posn
_atom_site_refinement_flags_adp
_atom_site_refinement_flags_occupancy
_atom_site_disorder_assembly
_atom_site_disorder_group
Si1 Si 0.16544(4) 0.81078(2) 0.40057(2) 0.01855(10) Uani 1 1 d . . . . .
Si2 Si 0.11027(5) 0.74214(3) 1.05204(2) 0.02952(11) Uani 1 1 d D . . . .
C1 C 0.13285(17) 0.77648(9) 0.64743(7) 0.0219(3) Uani 1 1 d . . . . .
C2 C 0.28051(17) 0.74088(9) 0.67925(7) 0.0216(3) Uani 1 1 d . . . . .
C3 C 0.42556(17) 0.70762(9) 0.63547(7) 0.0229(3) Uani 1 1 d . . . . .
H3 H 0.424509 0.708488 0.582726 0.027 Uiso 1 1 calc R U . . .
C4 C 0.57000(17) 0.67362(9) 0.66678(7) 0.0222(3) Uani 1 1 d . . . . .
C5 C 0.71817(17) 0.64066(9) 0.62228(7) 0.0239(3) Uani 1 1 d . . . . .
H5 H 0.719906 0.642197 0.569438 0.029 Uiso 1 1 calc R U . . .
C6 C 0.85622(17) 0.60720(9) 0.65560(7) 0.0229(3) Uani 1 1 d . . . . .
C7 C 1.02229(17) 0.56866(9) 0.62508(8) 0.0235(3) Uani 1 1 d . . . . .
C8 C 1.09945(18) 0.55602(10) 0.55471(8) 0.0261(3) Uani 1 1 d . . . . .
H8 H 1.042619 0.574912 0.512084 0.031 Uiso 1 1 calc R U . . .
C9 C 1.26566(19) 0.51422(10) 0.54691(8) 0.0289(3) Uani 1 1 d . . . . .
H9 H 1.318569 0.504655 0.498210 0.035 Uiso 1 1 calc R U . . .
C10 C 1.35331(18) 0.48695(10) 0.60720(8) 0.0289(3) Uani 1 1 d . . . . .
H10 H 1.464103 0.458576 0.599545 0.035 Uiso 1 1 calc R U . . .
C11 C 1.27819(18) 0.50122(10) 0.68091(8) 0.0261(3) Uani 1 1 d . . . . .
C12 C 1.35054(19) 0.48031(11) 0.74906(9) 0.0312(3) Uani 1 1 d . . . . .
H12 H 1.461621 0.452350 0.748497 0.037 Uiso 1 1 calc R U . . .
C13 C 1.25975(19) 0.50054(11) 0.81611(9) 0.0325(3) Uani 1 1 d . . . . .
H13 H 1.310821 0.486223 0.861027 0.039 Uiso 1 1 calc R U . . .
C14 C 1.09398(18) 0.54167(11) 0.82072(8) 0.0289(3) Uani 1 1 d . . . . .
H14 H 1.034683 0.554910 0.867730 0.035 Uiso 1 1 calc R U . . .
C15 C 1.02031(17) 0.56213(9) 0.75548(8) 0.0244(3) Uani 1 1 d . . . . .
C16 C 1.11342(17) 0.54176(9) 0.68698(8) 0.0239(3) Uani 1 1 d . . . . .
C17 C 0.85600(17) 0.60377(9) 0.73699(7) 0.0231(3) Uani 1 1 d . . . . .
C18 C 0.71892(17) 0.63585(9) 0.78081(7) 0.0243(3) Uani 1 1 d . . . . .
H18 H 0.720717 0.634564 0.833520 0.029 Uiso 1 1 calc R U . . .
C19 C 0.57113(17) 0.67174(9) 0.74757(7) 0.0229(3) Uani 1 1 d . . . . .
C20 C 0.42972(17) 0.70423(9) 0.79084(7) 0.0238(3) Uani 1 1 d . . . . .
H20 H 0.431274 0.702936 0.843567 0.029 Uiso 1 1 calc R U . . .
C21 C 0.28311(17) 0.73925(9) 0.75944(7) 0.0220(3) Uani 1 1 d . . . . .
C22 C 0.14015(17) 0.77327(9) 0.80500(7) 0.0228(3) Uani 1 1 d . . . . .
C23 C -0.00671(17) 0.80986(9) 0.77331(7) 0.0221(3) Uani 1 1 d . . . . .
C24 C -0.14879(17) 0.84550(9) 0.81809(8) 0.0247(3) Uani 1 1 d . . . . .
H24 H -0.145419 0.845875 0.870718 0.030 Uiso 1 1 calc R U . . .
C25 C -0.29352(18) 0.88007(9) 0.78753(8) 0.0252(3) Uani 1 1 d . . . . .
C26 C -0.43876(19) 0.91668(11) 0.83285(9) 0.0313(3) Uani 1 1 d . . . . .
H26 H -0.436128 0.919070 0.885457 0.038 Uiso 1 1 calc R U . . .
C27 C -0.5796(2) 0.94789(12) 0.80154(10) 0.0356(3) Uani 1 1 d . . . . .
H27 H -0.674787 0.971677 0.832379 0.043 Uiso 1 1 calc R U . . .
C28 C -0.5862(2) 0.94529(11) 0.72253(10) 0.0349(3) Uani 1 1 d . . . . .
H28 H -0.685820 0.967223 0.701349 0.042 Uiso 1 1 calc R U . . .
C29 C -0.45180(19) 0.91189(10) 0.67745(9) 0.0303(3) Uani 1 1 d . . . . .
H29 H -0.458677 0.910661 0.625046 0.036 Uiso 1 1 calc R U . . .
C30 C -0.29936(18) 0.87837(9) 0.70761(8) 0.0247(3) Uani 1 1 d . . . . .
C31 C -0.15969(17) 0.84422(9) 0.66299(8) 0.0235(3) Uani 1 1 d . . . . .
H31 H -0.164272 0.843805 0.610430 0.028 Uiso 1 1 calc R U . . .
C32 C -0.01125(17) 0.81014(9) 0.69315(7) 0.0216(3) Uani 1 1 d . . . . .
C33 C 0.13026(16) 0.78143(9) 0.56820(7) 0.0219(3) Uani 1 1 d . . . . .
C34 C 0.13196(16) 0.78865(9) 0.50115(7) 0.0221(3) Uani 1 1 d . . . . .
C35 C 0.05751(16) 0.92950(9) 0.38027(7) 0.0211(3) Uani 1 1 d . . . . .
H35 H 0.129664 0.972040 0.394526 0.025 Uiso 1 1 calc R U . . .
C36 C -0.10628(17) 0.95774(10) 0.42582(8) 0.0260(3) Uani 1 1 d . . . . .
H36A H -0.184889 0.922153 0.409547 0.039 Uiso 1 1 calc R U . . .
H36B H -0.146608 1.022449 0.418170 0.039 Uiso 1 1 calc R U . . .
H36C H -0.091971 0.946668 0.478826 0.039 Uiso 1 1 calc R U . . .
C37 C 0.03725(19) 0.94320(10) 0.29663(8) 0.0269(3) Uani 1 1 d . . . . .
H37A H 0.143473 0.927000 0.268505 0.040 Uiso 1 1 calc R U . . .
H37B H -0.008056 1.006915 0.287405 0.040 Uiso 1 1 calc R U . . .
H37C H -0.036587 0.904428 0.280620 0.040 Uiso 1 1 calc R U . . .
C38 C 0.08990(17) 0.72234(9) 0.34542(7) 0.0227(3) Uani 1 1 d . . . . .
H38 H 0.096478 0.741259 0.291978 0.027 Uiso 1 1 calc R U . . .
C39 C -0.08830(19) 0.71629(11) 0.36781(10) 0.0328(3) Uani 1 1 d . . . . .
H39A H -0.100686 0.701186 0.420833 0.049 Uiso 1 1 calc R U . . .
H39B H -0.120990 0.669017 0.338103 0.049 Uiso 1 1 calc R U . . .
H39C H -0.157186 0.774804 0.358820 0.049 Uiso 1 1 calc R U . . .
C40 C 0.1983(2) 0.62886(10) 0.35004(8) 0.0306(3) Uani 1 1 d . . . . .
H40A H 0.308733 0.632320 0.329151 0.046 Uiso 1 1 calc R U . . .
H40B H 0.154160 0.584557 0.321649 0.046 Uiso 1 1 calc R U . . .
H40C H 0.201197 0.609962 0.402276 0.046 Uiso 1 1 calc R U . . .
C41 C 0.39390(17) 0.80011(12) 0.38430(8) 0.0311(3) Uani 1 1 d . . . . .
H41 H 0.441838 0.736561 0.397646 0.037 Uiso 1 1 calc R U . . .
C42 C 0.4523(2) 0.81398(17) 0.30272(10) 0.0472(5) Uani 1 1 d . . . . .
H42A H 0.407151 0.773773 0.270657 0.071 Uiso 1 1 calc R U . . .
H42B H 0.571420 0.799779 0.296724 0.071 Uiso 1 1 calc R U . . .
H42C H 0.415765 0.877264 0.288655 0.071 Uiso 1 1 calc R U . . .
C43 C 0.4602(2) 0.86349(14) 0.43613(10) 0.0396(4) Uani 1 1 d . . . . .
H43A H 0.421963 0.926770 0.422534 0.059 Uiso 1 1 calc R U . . .
H43B H 0.579380 0.850626 0.431027 0.059 Uiso 1 1 calc R U . . .
H43C H 0.421435 0.853486 0.487874 0.059 Uiso 1 1 calc R U . . .
C44 C 0.14156(17) 0.76842(10) 0.88417(8) 0.0252(3) Uani 1 1 d . . . . .
C45 C 0.13733(18) 0.76198(11) 0.95137(8) 0.0294(3) Uani 1 1 d . . . . .
C46 C 0.2048(7) 0.6230(4) 1.0722(3) 0.0459(5) Uani 0.408(3) 1 d D . P A 1
H46 H 0.124260 0.581701 1.067722 0.055 Uiso 0.408(3) 1 calc R U P A 1
C47 C 0.3596(6) 0.5892(3) 1.0218(2) 0.0459(5) Uani 0.408(3) 1 d D . P A 1
H47A H 0.334467 0.593810 0.969499 0.069 Uiso 0.408(3) 1 calc R U P A 1
H47B H 0.401536 0.525706 1.033498 0.069 Uiso 0.408(3) 1 calc R U P A 1
H47C H 0.441865 0.626381 1.030139 0.069 Uiso 0.408(3) 1 calc R U P A 1
C48 C 0.2835(9) 0.6072(6) 1.1495(4) 0.0459(5) Uani 0.408(3) 1 d D . P A 1
H48A H 0.333247 0.659475 1.160947 0.069 Uiso 0.408(3) 1 calc R U P A 1
H48B H 0.367019 0.552222 1.146360 0.069 Uiso 0.408(3) 1 calc R U P A 1
H48C H 0.198993 0.600016 1.188900 0.069 Uiso 0.408(3) 1 calc R U P A 1
C49 C 0.1797(2) 0.83525(12) 1.10322(9) 0.0389(4) Uani 1 1 d . . . . .
H49 H 0.164570 0.822181 1.157681 0.047 Uiso 1 1 calc R U . . .
C50 C 0.3602(3) 0.83743(17) 1.08482(13) 0.0608(6) Uani 1 1 d . . . . .
H50A H 0.424544 0.778471 1.096516 0.091 Uiso 1 1 calc R U . . .
H50B H 0.392277 0.884964 1.114465 0.091 Uiso 1 1 calc R U . . .
H50C H 0.379679 0.850243 1.031671 0.091 Uiso 1 1 calc R U . . .
C51 C 0.0777(4) 0.92830(14) 1.08999(12) 0.0646(7) Uani 1 1 d . . . . .
H51A H 0.089860 0.943562 1.036997 0.097 Uiso 1 1 calc R U . . .
H51B H 0.114756 0.974154 1.119621 0.097 Uiso 1 1 calc R U . . .
H51C H -0.036991 0.926877 1.104870 0.097 Uiso 1 1 calc R U . . .
C52 C -0.1164(3) 0.74892(19) 1.07242(11) 0.0570(6) Uani 1 1 d . . . . .
H52 H -0.166836 0.811466 1.057602 0.068 Uiso 1 1 calc R U . . .
C53 C -0.1888(3) 0.6851(2) 1.02610(13) 0.0723(8) Uani 1 1 d . . . . .
H53A H -0.152386 0.691020 0.973437 0.108 Uiso 1 1 calc R U . . .
H53B H -0.307768 0.700190 1.032555 0.108 Uiso 1 1 calc R U . . .
H53C H -0.153255 0.622467 1.042220 0.108 Uiso 1 1 calc R U . . .
C54 C -0.1680(3) 0.7412(2) 1.15576(12) 0.0686(7) Uani 1 1 d . . . . .
H54A H -0.121996 0.680837 1.173602 0.103 Uiso 1 1 calc R U . . .
H54B H -0.286934 0.750464 1.163202 0.103 Uiso 1 1 calc R U . . .
H54C H -0.127905 0.787545 1.183657 0.103 Uiso 1 1 calc R U . . .
C46A C 0.2616(5) 0.6326(2) 1.06873(19) 0.0459(5) Uani 0.592(3) 1 d D . P A 2
H46A H 0.375059 0.642115 1.054068 0.055 Uiso 0.592(3) 1 calc R U P A 2
C47A C 0.2437(6) 0.6105(4) 1.1536(2) 0.0459(5) Uani 0.592(3) 1 d D . P A 2
H47D H 0.286879 0.655322 1.181884 0.069 Uiso 0.592(3) 1 calc R U P A 2
H47E H 0.304514 0.549713 1.162498 0.069 Uiso 0.592(3) 1 calc R U P A 2
H47F H 0.128521 0.612690 1.169770 0.069 Uiso 0.592(3) 1 calc R U P A 2
C48A C 0.2252(5) 0.5525(2) 1.02567(16) 0.0459(5) Uani 0.592(3) 1 d D . P A 2
H48D H 0.120863 0.537472 1.045613 0.069 Uiso 0.592(3) 1 calc R U P A 2
H48E H 0.311741 0.499955 1.030791 0.069 Uiso 0.592(3) 1 calc R U P A 2
H48F H 0.219710 0.568414 0.972883 0.069 Uiso 0.592(3) 1 calc R U P A 2

loop_
_atom_site_aniso_label
_atom_site_aniso_U_11
_atom_site_aniso_U_22
_atom_site_aniso_U_33
_atom_site_aniso_U_23
_atom_site_aniso_U_13
_atom_site_aniso_U_12
Si1 0.01944(17) 0.02211(18) 0.01373(17) 0.00157(12) -0.00292(12) -0.00204(12)
Si2 0.0374(2) 0.0358(2) 0.01340(18) 0.00163(15) -0.00286(15) -0.00079(17)
C1 0.0320(7) 0.0196(6) 0.0161(6) 0.0029(5) -0.0053(5) -0.0083(5)
C2 0.0306(7) 0.0197(6) 0.0161(6) 0.0021(5) -0.0044(5) -0.0074(5)
C3 0.0334(7) 0.0218(6) 0.0147(6) 0.0015(5) -0.0044(5) -0.0074(5)
C4 0.0318(7) 0.0202(6) 0.0161(6) 0.0016(5) -0.0035(5) -0.0080(5)
C5 0.0335(7) 0.0224(6) 0.0172(6) 0.0021(5) -0.0032(5) -0.0079(5)
C6 0.0310(7) 0.0202(6) 0.0186(6) 0.0014(5) -0.0019(5) -0.0080(5)
C7 0.0298(7) 0.0191(6) 0.0224(6) 0.0024(5) -0.0021(5) -0.0071(5)
C8 0.0334(7) 0.0240(7) 0.0213(7) 0.0032(5) -0.0018(5) -0.0064(5)
C9 0.0355(7) 0.0271(7) 0.0236(7) 0.0008(5) 0.0023(6) -0.0065(6)
C10 0.0304(7) 0.0265(7) 0.0288(7) 0.0016(6) 0.0005(6) -0.0038(5)
C11 0.0299(7) 0.0237(7) 0.0250(7) 0.0024(5) -0.0020(5) -0.0056(5)
C12 0.0286(7) 0.0346(8) 0.0296(8) 0.0033(6) -0.0042(6) -0.0028(6)
C13 0.0329(8) 0.0400(8) 0.0247(7) 0.0045(6) -0.0069(6) -0.0042(6)
C14 0.0316(7) 0.0339(8) 0.0209(7) 0.0015(6) -0.0030(5) -0.0047(6)
C15 0.0284(7) 0.0226(6) 0.0230(7) 0.0015(5) -0.0033(5) -0.0065(5)
C16 0.0294(7) 0.0218(6) 0.0216(6) 0.0017(5) -0.0018(5) -0.0079(5)
C17 0.0298(7) 0.0216(6) 0.0192(6) 0.0023(5) -0.0045(5) -0.0072(5)
C18 0.0314(7) 0.0261(7) 0.0166(6) 0.0027(5) -0.0047(5) -0.0072(5)
C19 0.0300(7) 0.0232(6) 0.0170(6) 0.0027(5) -0.0045(5) -0.0075(5)
C20 0.0323(7) 0.0263(7) 0.0141(6) 0.0027(5) -0.0046(5) -0.0074(5)
C21 0.0306(7) 0.0217(6) 0.0151(6) 0.0021(5) -0.0040(5) -0.0072(5)
C22 0.0304(7) 0.0226(6) 0.0167(6) 0.0031(5) -0.0043(5) -0.0069(5)
C23 0.0299(7) 0.0201(6) 0.0176(6) 0.0025(5) -0.0046(5) -0.0068(5)
C24 0.0326(7) 0.0237(7) 0.0182(6) 0.0018(5) -0.0036(5) -0.0059(5)
C25 0.0313(7) 0.0221(6) 0.0230(7) 0.0009(5) -0.0039(5) -0.0064(5)
C26 0.0332(8) 0.0320(8) 0.0280(7) -0.0015(6) -0.0026(6) -0.0037(6)
C27 0.0311(8) 0.0368(8) 0.0369(9) -0.0028(7) -0.0028(6) -0.0004(6)
C28 0.0317(8) 0.0341(8) 0.0384(9) 0.0021(7) -0.0108(6) -0.0011(6)
C29 0.0355(8) 0.0274(7) 0.0293(7) 0.0037(6) -0.0113(6) -0.0055(6)
C30 0.0319(7) 0.0201(6) 0.0236(7) 0.0032(5) -0.0068(5) -0.0068(5)
C31 0.0334(7) 0.0202(6) 0.0189(6) 0.0026(5) -0.0072(5) -0.0075(5)
C32 0.0312(7) 0.0186(6) 0.0166(6) 0.0031(5) -0.0051(5) -0.0075(5)
C33 0.0272(6) 0.0199(6) 0.0193(6) 0.0024(5) -0.0045(5) -0.0054(5)
C34 0.0251(6) 0.0227(6) 0.0188(6) 0.0013(5) -0.0053(5) -0.0034(5)
C35 0.0262(6) 0.0203(6) 0.0175(6) 0.0018(5) -0.0042(5) -0.0051(5)
C36 0.0270(7) 0.0242(7) 0.0251(7) -0.0021(5) -0.0032(5) 0.0008(5)
C37 0.0378(8) 0.0233(7) 0.0196(6) 0.0040(5) -0.0069(5) -0.0036(6)
C38 0.0300(7) 0.0209(6) 0.0165(6) 0.0011(5) -0.0050(5) -0.0013(5)
C39 0.0312(7) 0.0294(7) 0.0403(9) -0.0023(6) -0.0099(6) -0.0084(6)
C40 0.0426(8) 0.0230(7) 0.0230(7) 0.0018(5) -0.0017(6) 0.0023(6)
C41 0.0209(6) 0.0444(9) 0.0268(7) 0.0017(6) -0.0016(5) -0.0030(6)
C42 0.0259(8) 0.0848(15) 0.0307(9) 0.0006(9) 0.0046(6) -0.0121(8)
C43 0.0281(7) 0.0600(11) 0.0346(8) 0.0040(8) -0.0071(6) -0.0170(7)
C44 0.0268(7) 0.0291(7) 0.0191(7) 0.0015(5) -0.0028(5) -0.0027(5)
C45 0.0303(7) 0.0362(8) 0.0200(7) 0.0015(6) -0.0046(5) 0.0001(6)
C46 0.0717(15) 0.0352(7) 0.0283(6) 0.0012(5) -0.0149(8) 0.0025(8)
C47 0.0717(15) 0.0352(7) 0.0283(6) 0.0012(5) -0.0149(8) 0.0025(8)
C48 0.0717(15) 0.0352(7) 0.0283(6) 0.0012(5) -0.0149(8) 0.0025(8)
C49 0.0597(11) 0.0354(8) 0.0197(7) -0.0002(6) -0.0094(7) -0.0007(7)
C50 0.0710(14) 0.0662(14) 0.0525(13) -0.0034(11) -0.0137(11) -0.0280(12)
C51 0.110(2) 0.0359(10) 0.0427(11) 0.0003(8) -0.0186(12) 0.0083(11)
C52 0.0458(11) 0.0953(18) 0.0294(9) -0.0101(10) 0.0065(8) -0.0148(11)
C53 0.0484(12) 0.134(3) 0.0412(11) -0.0161(13) 0.0046(9) -0.0374(14)
C54 0.0574(13) 0.120(2) 0.0307(10) -0.0116(12) 0.0134(9) -0.0296(14)
C46A 0.0717(15) 0.0352(7) 0.0283(6) 0.0012(5) -0.0149(8) 0.0025(8)
C47A 0.0717(15) 0.0352(7) 0.0283(6) 0.0012(5) -0.0149(8) 0.0025(8)
C48A 0.0717(15) 0.0352(7) 0.0283(6) 0.0012(5) -0.0149(8) 0.0025(8)

loop_
_atom_type_symbol
_atom_type_description
_atom_type_scat_dispersion_real
_atom_type_scat_dispersion_imag
_atom_type_scat_source
C C 0.0181 0.0091 'International Tables Vol C Tables 4.2.6.8 and 6.1.1.4'
H H 0.0000 0.0000 'International Tables Vol C Tables 4.2.6.8 and 6.1.1.4'
Si Si 0.2541 0.3302 'International Tables Vol C Tables 4.2.6.8 and 6.1.1.4'

loop_
_geom_angle_atom_site_label_1
_geom_angle_atom_site_label_2
_geom_angle_atom_site_label_3
_geom_angle
_geom_angle_site_symmetry_1
_geom_angle_site_symmetry_3
_geom_angle_publ_flag
C34 Si1 C35 108.75(6) . . ?
C34 Si1 C38 109.63(6) . . ?
C34 Si1 C41 103.81(6) . . ?
C38 Si1 C35 111.78(6) . . ?
C38 Si1 C41 110.85(7) . . ?
C41 Si1 C35 111.69(7) . . ?
C45 Si2 C46 108.98(17) . . ?
C45 Si2 C49 109.10(8) . . ?
C45 Si2 C52 104.63(8) . . ?
C45 Si2 C46A 104.64(12) . . ?
C46 Si2 C49 117.45(18) . . ?
C46 Si2 C52 106.2(2) . . ?
C49 Si2 C52 109.73(10) . . ?
C49 Si2 C46A 106.55(13) . . ?
C52 Si2 C46A 121.62(16) . . ?
C2 C1 C32 121.08(12) . . ?
C2 C1 C33 119.52(12) . . ?
C32 C1 C33 119.37(12) . . ?
C1 C2 C21 119.04(13) . . ?
C3 C2 C1 122.44(12) . . ?
C3 C2 C21 118.52(12) . . ?
C2 C3 H3 118.9 . . ?
C4 C3 C2 122.26(12) . . ?
C4 C3 H3 118.9 . . ?
C3 C4 C5 122.33(12) . . ?
C3 C4 C19 118.80(12) . . ?
C5 C4 C19 118.87(12) . . ?
C4 C5 H5 119.9 . . ?
C6 C5 C4 120.11(12) . . ?
C6 C5 H5 119.9 . . ?
C5 C6 C7 132.11(13) . . ?
C5 C6 C17 120.82(13) . . ?
C17 C6 C7 107.06(12) . . ?
C8 C7 C6 134.93(13) . . ?
C8 C7 C16 118.54(13) . . ?
C16 C7 C6 106.53(12) . . ?
C7 C8 H8 120.6 . . ?
C7 C8 C9 118.72(13) . . ?
C9 C8 H8 120.6 . . ?
C8 C9 H9 118.7 . . ?
C10 C9 C8 122.57(14) . . ?
C10 C9 H9 118.7 . . ?
C9 C10 H10 119.9 . . ?
C9 C10 C11 120.12(14) . . ?
C11 C10 H10 119.9 . . ?
C12 C11 C10 127.78(14) . . ?
C16 C11 C10 116.11(13) . . ?
C16 C11 C12 116.11(13) . . ?
C11 C12 H12 120.0 . . ?
C13 C12 C11 120.09(14) . . ?
C13 C12 H12 120.0 . . ?
C12 C13 H13 118.7 . . ?
C12 C13 C14 122.70(14) . . ?
C14 C13 H13 118.7 . . ?
C13 C14 H14 120.8 . . ?
C15 C14 C13 118.46(14) . . ?
C15 C14 H14 120.8 . . ?
C14 C15 C16 118.78(13) . . ?
C14 C15 C17 134.85(14) . . ?
C16 C15 C17 106.37(12) . . ?
C11 C16 C7 123.91(13) . . ?
C11 C16 C15 123.86(13) . . ?
C15 C16 C7 112.22(13) . . ?
C6 C17 C15 107.80(12) . . ?
C18 C17 C6 120.67(12) . . ?
C18 C17 C15 131.54(13) . . ?
C17 C18 H18 120.0 . . ?
C17 C18 C19 120.01(12) . . ?
C19 C18 H18 120.0 . . ?
C18 C19 C4 119.50(13) . . ?
C20 C19 C4 119.32(12) . . ?
C20 C19 C18 121.19(12) . . ?
C19 C20 H20 118.9 . . ?
C19 C20 C21 122.15(12) . . ?
C21 C20 H20 118.9 . . ?
C20 C21 C2 118.95(13) . . ?
C20 C21 C22 121.09(12) . . ?
C22 C21 C2 119.96(12) . . ?
C21 C22 C23 121.05(12) . . ?
C21 C22 C44 119.80(12) . . ?
C23 C22 C44 119.12(13) . . ?
C22 C23 C32 119.35(13) . . ?
C24 C23 C22 121.51(12) . . ?
C24 C23 C32 119.13(12) . . ?
C23 C24 H24 119.1 . . ?
C25 C24 C23 121.83(13) . . ?
C25 C24 H24 119.1 . . ?
C24 C25 C26 122.13(13) . . ?
C24 C25 C30 119.12(13) . . ?
C26 C25 C30 118.75(13) . . ?
C25 C26 H26 119.6 . . ?
C27 C26 C25 120.83(15) . . ?
C27 C26 H26 119.6 . . ?
C26 C27 H27 119.7 . . ?
C26 C27 C28 120.51(15) . . ?
C28 C27 H27 119.7 . . ?
C27 C28 H28 119.6 . . ?
C29 C28 C27 120.75(14) . . ?
C29 C28 H28 119.6 . . ?
C28 C29 H29 119.5 . . ?
C28 C29 C30 121.04(14) . . ?
C30 C29 H29 119.5 . . ?
C29 C30 C25 118.10(13) . . ?
C31 C30 C25 119.47(13) . . ?
C31 C30 C29 122.42(13) . . ?
C30 C31 H31 119.0 . . ?
C30 C31 C32 122.04(13) . . ?
C32 C31 H31 119.0 . . ?
C1 C32 C23 119.49(12) . . ?
C31 C32 C1 122.14(12) . . ?
C31 C32 C23 118.38(13) . . ?
C34 C33 C1 177.13(14) . . ?
C33 C34 Si1 169.59(12) . . ?
Si1 C35 H35 106.7 . . ?
C36 C35 Si1 114.17(9) . . ?
C36 C35 H35 106.7 . . ?
C36 C35 C37 110.50(11) . . ?
C37 C35 Si1 111.60(9) . . ?
C37 C35 H35 106.7 . . ?
C35 C36 H36A 109.5 . . ?
C35 C36 H36B 109.5 . . ?
C35 C36 H36C 109.5 . . ?
H36A C36 H36B 109.5 . . ?
H36A C36 H36C 109.5 . . ?
H36B C36 H36C 109.5 . . ?
C35 C37 H37A 109.5 . . ?
C35 C37 H37B 109.5 . . ?
C35 C37 H37C 109.5 . . ?
H37A C37 H37B 109.5 . . ?
H37A C37 H37C 109.5 . . ?
H37B C37 H37C 109.5 . . ?
Si1 C38 H38 107.1 . . ?
C39 C38 Si1 112.72(10) . . ?
C39 C38 H38 107.1 . . ?
C39 C38 C40 110.65(12) . . ?
C40 C38 Si1 111.79(10) . . ?
C40 C38 H38 107.1 . . ?
C38 C39 H39A 109.5 . . ?
C38 C39 H39B 109.5 . . ?
C38 C39 H39C 109.5 . . ?
H39A C39 H39B 109.5 . . ?
H39A C39 H39C 109.5 . . ?
H39B C39 H39C 109.5 . . ?
C38 C40 H40A 109.5 . . ?
C38 C40 H40B 109.5 . . ?
C38 C40 H40C 109.5 . . ?
H40A C40 H40B 109.5 . . ?
H40A C40 H40C 109.5 . . ?
H40B C40 H40C 109.5 . . ?
Si1 C41 H41 106.9 . . ?
C42 C41 Si1 113.42(11) . . ?
C42 C41 H41 106.9 . . ?
C42 C41 C43 110.86(14) . . ?
C43 C41 Si1 111.56(11) . . ?
C43 C41 H41 106.9 . . ?
C41 C42 H42A 109.5 . . ?
C41 C42 H42B 109.5 . . ?
C41 C42 H42C 109.5 . . ?
H42A C42 H42B 109.5 . . ?
H42A C42 H42C 109.5 . . ?
H42B C42 H42C 109.5 . . ?
C41 C43 H43A 109.5 . . ?
C41 C43 H43B 109.5 . . ?
C41 C43 H43C 109.5 . . ?
H43A C43 H43B 109.5 . . ?
H43A C43 H43C 109.5 . . ?
H43B C43 H43C 109.5 . . ?
C45 C44 C22 177.07(16) . . ?
C44 C45 Si2 172.16(14) . . ?
Si2 C46 H46 110.0 . . ?
C47 C46 Si2 113.0(4) . . ?
C47 C46 H46 110.0 . . ?
C47 C46 C48 97.3(5) . . ?
C48 C46 Si2 115.9(5) . . ?
C48 C46 H46 110.0 . . ?
C46 C47 H47A 109.5 . . ?
C46 C47 H47B 109.5 . . ?
C46 C47 H47C 109.5 . . ?
H47A C47 H47B 109.5 . . ?
H47A C47 H47C 109.5 . . ?
H47B C47 H47C 109.5 . . ?
C46 C48 H48A 109.5 . . ?
C46 C48 H48B 109.5 . . ?
C46 C48 H48C 109.5 . . ?
H48A C48 H48B 109.5 . . ?
H48A C48 H48C 109.5 . . ?
H48B C48 H48C 109.5 . . ?
Si2 C49 H49 107.2 . . ?
C50 C49 Si2 112.26(13) . . ?
C50 C49 H49 107.2 . . ?
C51 C49 Si2 112.38(14) . . ?
C51 C49 H49 107.2 . . ?
C51 C49 C50 110.40(19) . . ?
C49 C50 H50A 109.5 . . ?
C49 C50 H50B 109.5 . . ?
C49 C50 H50C 109.5 . . ?
H50A C50 H50B 109.5 . . ?
H50A C50 H50C 109.5 . . ?
H50B C50 H50C 109.5 . . ?
C49 C51 H51A 109.5 . . ?
C49 C51 H51B 109.5 . . ?
C49 C51 H51C 109.5 . . ?
H51A C51 H51B 109.5 . . ?
H51A C51 H51C 109.5 . . ?
H51B C51 H51C 109.5 . . ?
Si2 C52 H52 105.7 . . ?
C53 C52 Si2 114.07(15) . . ?
C53 C52 H52 105.7 . . ?
C53 C52 C54 111.5(2) . . ?
C54 C52 Si2 113.30(15) . . ?
C54 C52 H52 105.7 . . ?
C52 C53 H53A 109.5 . . ?
C52 C53 H53B 109.5 . . ?
C52 C53 H53C 109.5 . . ?
H53A C53 H53B 109.5 . . ?
H53A C53 H53C 109.5 . . ?
H53B C53 H53C 109.5 . . ?
C52 C54 H54A 109.5 . . ?
C52 C54 H54B 109.5 . . ?
C52 C54 H54C 109.5 . . ?
H54A C54 H54B 109.5 . . ?
H54A C54 H54C 109.5 . . ?
H54B C54 H54C 109.5 . . ?
Si2 C46A H46A 109.8 . . ?
C47A C46A Si2 107.6(3) . . ?
C47A C46A H46A 109.8 . . ?
C48A C46A Si2 111.8(2) . . ?
C48A C46A H46A 109.8 . . ?
C48A C46A C47A 108.1(4) . . ?
C46A C47A H47D 109.5 . . ?
C46A C47A H47E 109.5 . . ?
C46A C47A H47F 109.5 . . ?
H47D C47A H47E 109.5 . . ?
H47D C47A H47F 109.5 . . ?
H47E C47A H47F 109.5 . . ?
C46A C48A H48D 109.5 . . ?
C46A C48A H48E 109.5 . . ?
C46A C48A H48F 109.5 . . ?
H48D C48A H48E 109.5 . . ?
H48D C48A H48F 109.5 . . ?
H48E C48A H48F 109.5 . . ?

loop_
_geom_bond_atom_site_label_1
_geom_bond_atom_site_label_2
_geom_bond_distance
_geom_bond_site_symmetry_2
_geom_bond_publ_flag
Si1 C34 1.8449(14) . ?
Si1 C35 1.8928(13) . ?
Si1 C38 1.8864(14) . ?
Si1 C41 1.8911(15) . ?
Si2 C45 1.8355(15) . ?
Si2 C46 1.864(5) . ?
Si2 C49 1.8772(18) . ?
Si2 C52 1.889(2) . ?
Si2 C46A 1.925(4) . ?
C1 C2 1.4207(19) . ?
C1 C32 1.422(2) . ?
C1 C33 1.4288(18) . ?
C2 C3 1.409(2) . ?
C2 C21 1.4449(18) . ?
C3 H3 0.9500 . ?
C3 C4 1.3886(19) . ?
C4 C5 1.434(2) . ?
C4 C19 1.4547(18) . ?
C5 H5 0.9500 . ?
C5 C6 1.360(2) . ?
C6 C7 1.473(2) . ?
C6 C17 1.4651(18) . ?
C7 C8 1.374(2) . ?
C7 C16 1.4165(19) . ?
C8 H8 0.9500 . ?
C8 C9 1.419(2) . ?
C9 H9 0.9500 . ?
C9 C10 1.377(2) . ?
C10 H10 0.9500 . ?
C10 C11 1.423(2) . ?
C11 C12 1.420(2) . ?
C11 C16 1.403(2) . ?
C12 H12 0.9500 . ?
C12 C13 1.380(2) . ?
C13 H13 0.9500 . ?
C13 C14 1.413(2) . ?
C14 H14 0.9500 . ?
C14 C15 1.3772(19) . ?
C15 C16 1.410(2) . ?
C15 C17 1.4702(19) . ?
C17 C18 1.356(2) . ?
C18 H18 0.9500 . ?
C18 C19 1.4347(19) . ?
C19 C20 1.379(2) . ?
C20 H20 0.9500 . ?
C20 C21 1.408(2) . ?
C21 C22 1.414(2) . ?
C22 C23 1.4174(19) . ?
C22 C44 1.4269(18) . ?
C23 C24 1.407(2) . ?
C23 C32 1.4461(18) . ?
C24 H24 0.9500 . ?
C24 C25 1.386(2) . ?
C25 C26 1.435(2) . ?
C25 C30 1.4438(19) . ?
C26 H26 0.9500 . ?
C26 C27 1.355(2) . ?
C27 H27 0.9500 . ?
C27 C28 1.429(2) . ?
C28 H28 0.9500 . ?
C28 C29 1.356(2) . ?
C29 H29 0.9500 . ?
C29 C30 1.435(2) . ?
C30 C31 1.386(2) . ?
C31 H31 0.9500 . ?
C31 C32 1.4076(19) . ?
C33 C34 1.2097(19) . ?
C35 H35 1.0000 . ?
C35 C36 1.5343(19) . ?
C35 C37 1.5361(18) . ?
C36 H36A 0.9800 . ?
C36 H36B 0.9800 . ?
C36 H36C 0.9800 . ?
C37 H37A 0.9800 . ?
C37 H37B 0.9800 . ?
C37 H37C 0.9800 . ?
C38 H38 1.0000 . ?
C38 C39 1.532(2) . ?
C38 C40 1.5332(19) . ?
C39 H39A 0.9800 . ?
C39 H39B 0.9800 . ?
C39 H39C 0.9800 . ?
C40 H40A 0.9800 . ?
C40 H40B 0.9800 . ?
C40 H40C 0.9800 . ?
C41 H41 1.0000 . ?
C41 C42 1.533(2) . ?
C41 C43 1.538(2) . ?
C42 H42A 0.9800 . ?
C42 H42B 0.9800 . ?
C42 H42C 0.9800 . ?
C43 H43A 0.9800 . ?
C43 H43B 0.9800 . ?
C43 H43C 0.9800 . ?
C44 C45 1.210(2) . ?
C46 H46 1.0000 . ?
C46 C47 1.532(6) . ?
C46 C48 1.585(9) . ?
C47 H47A 0.9800 . ?
C47 H47B 0.9800 . ?
C47 H47C 0.9800 . ?
C48 H48A 0.9800 . ?
C48 H48B 0.9800 . ?
C48 H48C 0.9800 . ?
C49 H49 1.0000 . ?
C49 C50 1.528(3) . ?
C49 C51 1.527(3) . ?
C50 H50A 0.9800 . ?
C50 H50B 0.9800 . ?
C50 H50C 0.9800 . ?
C51 H51A 0.9800 . ?
C51 H51B 0.9800 . ?
C51 H51C 0.9800 . ?
C52 H52 1.0000 . ?
C52 C53 1.509(3) . ?
C52 C54 1.536(3) . ?
C53 H53A 0.9800 . ?
C53 H53B 0.9800 . ?
C53 H53C 0.9800 . ?
C54 H54A 0.9800 . ?
C54 H54B 0.9800 . ?
C54 H54C 0.9800 . ?
C46A H46A 1.0000 . ?
C46A C47A 1.561(6) . ?
C46A C48A 1.522(4) . ?
C47A H47D 0.9800 . ?
C47A H47E 0.9800 . ?
C47A H47F 0.9800 . ?
C48A H48D 0.9800 . ?
C48A H48E 0.9800 . ?
C48A H48F 0.9800 . ?

loop_
_geom_torsion_atom_site_label_1
_geom_torsion_atom_site_label_2
_geom_torsion_atom_site_label_3
_geom_torsion_atom_site_label_4
_geom_torsion
_geom_torsion_site_symmetry_1
_geom_torsion_site_symmetry_2
_geom_torsion_site_symmetry_3
_geom_torsion_site_symmetry_4
_geom_torsion_publ_flag
C1 C2 C3 C4 179.41(12) . . . . ?
C1 C2 C21 C20 -179.78(12) . . . . ?
C1 C2 C21 C22 -0.34(19) . . . . ?
C2 C1 C32 C23 1.28(19) . . . . ?
C2 C1 C32 C31 -178.82(12) . . . . ?
C2 C3 C4 C5 -179.30(12) . . . . ?
C2 C3 C4 C19 0.4(2) . . . . ?
C2 C21 C22 C23 -0.5(2) . . . . ?
C2 C21 C22 C44 177.64(12) . . . . ?
C3 C2 C21 C20 -0.30(19) . . . . ?
C3 C2 C21 C22 179.14(12) . . . . ?
C3 C4 C5 C6 -179.38(13) . . . . ?
C3 C4 C19 C18 179.28(12) . . . . ?
C3 C4 C19 C20 -0.47(19) . . . . ?
C4 C5 C6 C7 179.32(13) . . . . ?
C4 C5 C6 C17 0.3(2) . . . . ?
C4 C19 C20 C21 0.1(2) . . . . ?
C5 C4 C19 C18 -0.97(19) . . . . ?
C5 C4 C19 C20 179.27(12) . . . . ?
C5 C6 C7 C8 3.4(3) . . . . ?
C5 C6 C7 C16 -177.64(14) . . . . ?
C5 C6 C17 C15 178.38(12) . . . . ?
C5 C6 C17 C18 -1.5(2) . . . . ?
C6 C7 C8 C9 -179.28(14) . . . . ?
C6 C7 C16 C11 179.62(13) . . . . ?
C6 C7 C16 C15 -1.59(16) . . . . ?
C6 C17 C18 C19 1.4(2) . . . . ?
C7 C6 C17 C15 -0.84(14) . . . . ?
C7 C6 C17 C18 179.25(12) . . . . ?
C7 C8 C9 C10 -0.9(2) . . . . ?
C8 C7 C16 C11 -1.2(2) . . . . ?
C8 C7 C16 C15 177.60(12) . . . . ?
C8 C9 C10 C11 -0.7(2) . . . . ?
C9 C10 C11 C12 -177.85(15) . . . . ?
C9 C10 C11 C16 1.3(2) . . . . ?
C10 C11 C12 C13 178.71(15) . . . . ?
C10 C11 C16 C7 -0.4(2) . . . . ?
C10 C11 C16 C15 -179.06(13) . . . . ?
C11 C12 C13 C14 0.3(3) . . . . ?
C12 C11 C16 C7 178.87(13) . . . . ?
C12 C11 C16 C15 0.2(2) . . . . ?
C12 C13 C14 C15 0.1(2) . . . . ?
C13 C14 C15 C16 -0.4(2) . . . . ?
C13 C14 C15 C17 -179.90(15) . . . . ?
C14 C15 C16 C7 -178.57(13) . . . . ?
C14 C15 C16 C11 0.2(2) . . . . ?
C14 C15 C17 C6 179.45(16) . . . . ?
C14 C15 C17 C18 -0.6(3) . . . . ?
C15 C17 C18 C19 -178.46(13) . . . . ?
C16 C7 C8 C9 1.8(2) . . . . ?
C16 C11 C12 C13 -0.5(2) . . . . ?
C16 C15 C17 C6 -0.10(15) . . . . ?
C16 C15 C17 C18 179.80(14) . . . . ?
C17 C6 C7 C8 -177.55(15) . . . . ?
C17 C6 C7 C16 1.45(14) . . . . ?
C17 C15 C16 C7 1.07(16) . . . . ?
C17 C15 C16 C11 179.85(13) . . . . ?
C17 C18 C19 C4 -0.2(2) . . . . ?
C17 C18 C19 C20 179.55(13) . . . . ?
C18 C19 C20 C21 -179.62(13) . . . . ?
C19 C4 C5 C6 0.88(19) . . . . ?
C19 C20 C21 C2 0.3(2) . . . . ?
C19 C20 C21 C22 -179.17(13) . . . . ?
C20 C21 C22 C23 178.97(13) . . . . ?
C20 C21 C22 C44 -2.9(2) . . . . ?
C21 C2 C3 C4 -0.1(2) . . . . ?
C21 C22 C23 C24 -178.74(12) . . . . ?
C21 C22 C23 C32 1.7(2) . . . . ?
C22 C23 C24 C25 -178.95(13) . . . . ?
C22 C23 C32 C1 -2.05(19) . . . . ?
C22 C23 C32 C31 178.05(12) . . . . ?
C23 C24 C25 C26 -179.87(13) . . . . ?
C23 C24 C25 C30 0.9(2) . . . . ?
C24 C23 C32 C1 178.34(12) . . . . ?
C24 C23 C32 C31 -1.57(19) . . . . ?
C24 C25 C26 C27 -178.29(15) . . . . ?
C24 C25 C30 C29 178.06(13) . . . . ?
C24 C25 C30 C31 -1.5(2) . . . . ?
C25 C26 C27 C28 -0.3(3) . . . . ?
C25 C30 C31 C32 0.5(2) . . . . ?
C26 C25 C30 C29 -1.2(2) . . . . ?
C26 C25 C30 C31 179.24(13) . . . . ?
C26 C27 C28 C29 -0.2(3) . . . . ?
C27 C28 C29 C30 -0.1(2) . . . . ?
C28 C29 C30 C25 0.8(2) . . . . ?
C28 C29 C30 C31 -179.68(14) . . . . ?
C29 C30 C31 C32 -178.97(13) . . . . ?
C30 C25 C26 C27 1.0(2) . . . . ?
C30 C31 C32 C1 -178.92(12) . . . . ?
C30 C31 C32 C23 1.0(2) . . . . ?
C32 C1 C2 C3 -179.54(12) . . . . ?
C32 C1 C2 C21 -0.08(19) . . . . ?
C32 C23 C24 C25 0.7(2) . . . . ?
C33 C1 C2 C3 -1.68(19) . . . . ?
C33 C1 C2 C21 177.77(12) . . . . ?
C33 C1 C32 C23 -176.58(12) . . . . ?
C33 C1 C32 C31 3.31(19) . . . . ?
C34 Si1 C35 C36 -37.27(11) . . . . ?
C34 Si1 C35 C37 -163.48(9) . . . . ?
C34 Si1 C38 C39 55.09(11) . . . . ?
C34 Si1 C38 C40 -70.30(11) . . . . ?
C34 Si1 C41 C42 178.76(13) . . . . ?
C34 Si1 C41 C43 -55.19(13) . . . . ?
C35 Si1 C34 C33 -82.7(7) . . . . ?
C35 Si1 C38 C39 -65.57(11) . . . . ?
C35 Si1 C38 C40 169.03(9) . . . . ?
C35 Si1 C41 C42 -64.23(15) . . . . ?
C35 Si1 C41 C43 61.81(13) . . . . ?
C38 Si1 C34 C33 154.8(7) . . . . ?
C38 Si1 C35 C36 83.90(11) . . . . ?
C38 Si1 C35 C37 -42.30(11) . . . . ?
C38 Si1 C41 C42 61.13(15) . . . . ?
C38 Si1 C41 C43 -172.83(11) . . . . ?
C41 Si1 C34 C33 36.4(7) . . . . ?
C41 Si1 C35 C36 -151.25(10) . . . . ?
C41 Si1 C35 C37 82.55(11) . . . . ?
C41 Si1 C38 C39 169.11(10) . . . . ?
C41 Si1 C38 C40 43.72(12) . . . . ?
C44 C22 C23 C24 3.1(2) . . . . ?
C44 C22 C23 C32 -176.46(12) . . . . ?
C45 Si2 C46 C47 35.5(4) . . . . ?
C45 Si2 C46 C48 146.6(5) . . . . ?
C45 Si2 C49 C50 -62.01(15) . . . . ?
C45 Si2 C49 C51 63.14(17) . . . . ?
C45 Si2 C52 C53 55.3(2) . . . . ?
C45 Si2 C52 C54 -175.62(19) . . . . ?
C46 Si2 C49 C50 62.6(2) . . . . ?
C46 Si2 C49 C51 -172.3(2) . . . . ?
C46 Si2 C52 C53 -59.9(3) . . . . ?
C46 Si2 C52 C54 69.2(3) . . . . ?
C49 Si2 C46 C47 -89.1(4) . . . . ?
C49 Si2 C46 C48 21.9(6) . . . . ?
C49 Si2 C52 C53 172.24(18) . . . . ?
C49 Si2 C52 C54 -58.7(2) . . . . ?
C52 Si2 C46 C47 147.7(3) . . . . ?
C52 Si2 C46 C48 -101.2(5) . . . . ?
C52 Si2 C49 C50 -176.10(14) . . . . ?
C52 Si2 C49 C51 -50.95(18) . . . . ?
C46A Si2 C49 C50 50.46(19) . . . . ?
C46A Si2 C49 C51 175.61(19) . . . . ?
C46A Si2 C52 C53 -62.6(2) . . . . ?
C46A Si2 C52 C54 66.5(2) . . . . ?
